data_1568207
loop_
_publ_author_name
'Alexander, Carlson'
'Thom, James A.'
'Kenwright, Alan M.'
'Christensen, Kirsten E.'
'S&#xf8;rensen, Thomas Just'
'Faulkner, Stephen'

_publ_section_title
;
 Chelating chloride using binuclear lanthanide complexes in water.
;
_journal_issue 5
_journal_name_full 'Chemical science'
_journal_page_first 1194
_journal_page_last 1204
_journal_paper_doi 10.1039/d2sc05417e
_journal_volume 14
_journal_year 2023
_chemical_formula_moiety 'C17 H27 Eu N4 O7, 2(H2 O)'
_chemical_formula_sum 'C17 H31 Eu N4 O9'
_chemical_formula_weight 587.41
_chemical_melting_point ?
_space_group_IT_number 14
_space_group_name_Hall '-P 2yn'
_space_group_name_H-M_alt 'P 1 21/n 1'
_symmetry_cell_setting monoclinic
_symmetry_space_group_name_Hall '-P 2yn'
_symmetry_space_group_name_H-M 'P 1 21/n 1'
_atom_sites_solution_hydrogens difmap
_atom_sites_solution_primary other
_audit_creation_date 2022-05-30
_audit_creation_method 'CRYSTALS_ver_*****_build_8199 '
_audit_update_record
;
2022-08-17 deposited with the CCDC.	2022-12-27 downloaded from the CCDC.
;
_cell_angle_alpha 90
_cell_angle_beta 106.5527(13)
_cell_angle_gamma 90
_cell_formula_units_Z 4
_cell_length_a 10.79910(10)
_cell_length_b 18.3916(2)
_cell_length_c 11.20760(10)
_cell_measurement_reflns_used 39523
_cell_measurement_temperature 150
_cell_measurement_theta_max 76.45
_cell_measurement_theta_min 4.72
_cell_volume 2133.72(4)
_computing_cell_refinement
; 
 CrysAlisPro (Rigaku Oxford Diffraction, 2017) 
;
_computing_data_collection 'SuperNova, (Oxford Diffraction, 2010)'
_computing_data_reduction
; 
 CrysAlisPro (Rigaku Oxford Diffraction, 2017) 
;
_computing_molecular_graphics 'CAMERON (Watkin et al., 1996)'
_computing_publication_material 'CRYSTALS (Betteridge et al., 2003)'
_computing_structure_refinement 'CRYSTALS (Betteridge et al., 2003)'
_computing_structure_solution 'Superflip (Palatinus & Chapuis, 2007)'
_diffrn_ambient_temperature 150
_diffrn_measured_fraction_theta_full 0.998
_diffrn_measured_fraction_theta_max 0.995
_diffrn_measurement_device Area
_diffrn_measurement_device_type 'Oxford Diffraction SuperNova'
_diffrn_measurement_method \w
_diffrn_radiation_monochromator 'focussing mirrors'
_diffrn_radiation_type 'Cu K\a'
_diffrn_radiation_wavelength 1.54184
_diffrn_reflns_av_R_equivalents 0.043
_diffrn_reflns_av_sigmaI/netI 0.0328
_diffrn_reflns_av_unetI/netI 0.033
_diffrn_reflns_limit_h_max 13
_diffrn_reflns_limit_h_min -13
_diffrn_reflns_limit_k_max 23
_diffrn_reflns_limit_k_min -23
_diffrn_reflns_limit_l_max 14
_diffrn_reflns_limit_l_min -13
_diffrn_reflns_number 52630
_diffrn_reflns_theta_full 74.912
_diffrn_reflns_theta_max 76.441
_diffrn_reflns_theta_min 4.767
_diffrn_standards_number 0
_exptl_absorpt_coefficient_mu 21.554
_exptl_absorpt_correction_T_max 0.65
_exptl_absorpt_correction_T_min 0.02
_exptl_absorpt_correction_type multi-scan
_exptl_absorpt_process_details
; 
 CrysAlisPro (Rigaku Oxford Diffraction, 2017) 
;
_exptl_crystal_colour clear_pale_colourless
_exptl_crystal_density_diffrn 1.828
_exptl_crystal_density_meas ?
_exptl_crystal_density_method 'not measured'
_exptl_crystal_description lath
_exptl_crystal_F_000 1184
_exptl_crystal_size_max 0.29
_exptl_crystal_size_mid 0.15
_exptl_crystal_size_min 0.02
_refine_diff_density_max 4.10
_refine_diff_density_min -0.85
_refine_ls_extinction_method None
_refine_ls_goodness_of_fit_ref 1.0350
_refine_ls_hydrogen_treatment constr
_refine_ls_matrix_type full
_refine_ls_number_parameters 288
_refine_ls_number_reflns 4450
_refine_ls_number_restraints 0
_refine_ls_R_factor_all 0.0738
_refine_ls_R_factor_gt 0.0734
_refine_ls_shift/su_max 0.0002893
_refine_ls_shift/su_mean 0.0000296
_refine_ls_structure_factor_coef Fsqd
_refine_ls_weighting_details
;
 Method= Modified Sheldrick 
 w=1/[\s^2^(F^2^) + ( 0.17P)^2^ + 1.42P] 
 ,where P=(max(Fo^2^,0) + 2Fc^2^)/3 
;
_refine_ls_weighting_scheme calc
_refine_ls_wR_factor_all 0.2017
_refine_ls_wR_factor_gt 0.1999
_refine_ls_wR_factor_ref 0.2017
_reflns_limit_h_max 13
_reflns_limit_h_min -13
_reflns_limit_k_max 23
_reflns_limit_k_min 0
_reflns_limit_l_max 14
_reflns_limit_l_min 0
_reflns_number_gt 4356
_reflns_number_total 4458
_reflns_threshold_expression I>2.0\s(I)
_oxford_diffrn_Wilson_B_factor 3.82
_oxford_diffrn_Wilson_scale 0.29
_oxford_refine_ls_scale 2.12(4)
_oxford_structure_analysis_title 7626
_cod_data_source_file d2sc05417e2.cif
_cod_data_source_block Eu-pDO3A
_cod_depositor_comments
;
The following automatic conversions were performed:

data item '_chemical_melting_point' value 'not measured' was changed
to '?' -- the value is undefined or not given.

data item '_exptl_crystal_density_meas' value 'not measured' was
changed to '?' -- the value is perceived as not measured.

Automatic conversion script
Id: cif_fix_values 7556 2019-12-06 15:28:31Z antanas 

 Adding full bibliography for 1568201--1568207.cif.
;
_cod_original_sg_symbol_H-M 'P 21/n '
_cod_database_code 1568207
_oxford_refine_reflns_threshold_expression I>-10.0\s(I)
_refine_ls_r_factor_ref 0.0738
_reflns_number_all 4450

loop_
_symmetry_equiv_pos_as_xyz
x,y,z
-x,-y,-z
x+1/2,-y+1/2,z+1/2
-x+1/2,y+1/2,-z+1/2

loop_
_atom_site_label
_atom_site_type_symbol
_atom_site_fract_x
_atom_site_fract_y
_atom_site_fract_z
_atom_site_U_iso_or_equiv
_atom_site_occupancy
_atom_site_adp_type
_atom_site_refinement_flags_posn
_atom_site_refinement_flags_adp
_atom_site_refinement_flags_occupancy
_atom_site_disorder_assembly
_atom_site_disorder_group
_atom_site_attached_hydrogens
Eu1 Eu 0.61191(3) 0.819984(14) 0.22600(2) 0.0430 1.0000 Uani . . . . . .
N2 N 0.7583(5) 0.9295(3) 0.2821(6) 0.0586 1.0000 Uani . . . . . .
C3 C 0.8926(5) 0.9086(5) 0.2839(6) 0.0578 1.0000 Uani . . . . . .
C4 C 0.8967(6) 0.8575(4) 0.1804(6) 0.0630 1.0000 Uani . . . . . .
N5 N 0.8228(5) 0.7905(3) 0.1849(5) 0.0588 1.0000 Uani . . . . . .
C6 C 0.8997(6) 0.7408(4) 0.2856(6) 0.0574 1.0000 Uani . . . . . .
C7 C 0.8188(7) 0.6814(3) 0.3166(7) 0.0593 1.0000 Uani . . . . . .
N8 N 0.7102(5) 0.7122(3) 0.3577(5) 0.0583 1.0000 Uani . . . . . .
C9 C 0.7604(6) 0.7335(4) 0.4921(6) 0.0598 1.0000 Uani . . . . . .
C10 C 0.6716(6) 0.7851(4) 0.5320(6) 0.0610 1.0000 Uani . . . . . .
N11 N 0.6508(5) 0.8537(3) 0.4573(5) 0.0581 1.0000 Uani . . . . . .
C12 C 0.7643(7) 0.9015(4) 0.5000(6) 0.0610 1.0000 Uani . . . . . .
C13 C 0.7603(7) 0.9609(3) 0.4046(6) 0.0623 1.0000 Uani . . . . . .
C14 C 0.7064(7) 0.9839(4) 0.1827(6) 0.0637 1.0000 Uani . . . . . .
C15 C 0.6452(7) 0.9501(3) 0.0553(6) 0.0621 1.0000 Uani . . . . . .
O16 O 0.6376(8) 0.9903(3) -0.0345(5) 0.0862 1.0000 Uani . . . . . .
O17 O 0.6083(4) 0.8849(3) 0.0525(4) 0.0620 1.0000 Uani . . . . . .
C18 C 0.7925(6) 0.7515(4) 0.0637(6) 0.0639 1.0000 Uani . . . . . .
C19 C 0.6660(6) 0.7068(4) 0.0360(6) 0.0597 1.0000 Uani . . . . . .
O20 O 0.6532(5) 0.6550(3) -0.0336(5) 0.0721 1.0000 Uani . . . . . .
O21 O 0.5832(4) 0.7292(2) 0.0893(4) 0.0612 1.0000 Uani . . . . . .
C22 C 0.6043(6) 0.6586(4) 0.3402(7) 0.0631 1.0000 Uani . . . . . .
C23 C 0.4709(7) 0.6923(4) 0.3194(6) 0.0582 1.0000 Uani . . . . . .
O24 O 0.3829(5) 0.6547(3) 0.3359(5) 0.0687 1.0000 Uani . . . . . .
O25 O 0.4582(4) 0.7586(2) 0.2805(4) 0.0598 1.0000 Uani . . . . . .
C26 C 0.5331(6) 0.8903(4) 0.4731(6) 0.0610 1.0000 Uani . . . . . .
C27 C 0.5439(6) 0.9063(4) 0.6036(6) 0.0633 1.0000 Uani . . . . . .
C28 C 0.5629(8) 0.9178(4) 0.7109(7) 0.0697 1.0000 Uani . . . . . .
O29 O 0.4439(4) 0.8982(2) 0.1947(4) 0.0621 1.0000 Uani . . . . . .
H32 H 0.9389 0.9523 0.2759 0.0704 1.0000 Uiso R . . . . .
H31 H 0.9350 0.8856 0.3627 0.0701 1.0000 Uiso R . . . . .
H41 H 0.9865 0.8447 0.1886 0.0761 1.0000 Uiso R . . . . .
H42 H 0.8606 0.8817 0.1003 0.0758 1.0000 Uiso R . . . . .
H61 H 0.9382 0.7700 0.3603 0.0688 1.0000 Uiso R . . . . .
H62 H 0.9681 0.7181 0.2575 0.0688 1.0000 Uiso R . . . . .
H71 H 0.8717 0.6502 0.3809 0.0717 1.0000 Uiso R . . . . .
H72 H 0.7840 0.6527 0.2420 0.0719 1.0000 Uiso R . . . . .
H91 H 0.8472 0.7508 0.5145 0.0898 1.0000 Uiso R . . . . .
H92 H 0.7359 0.6878 0.5206 0.0900 1.0000 Uiso R . . . . .
H102 H 0.7108 0.7982 0.6186 0.0728 1.0000 Uiso R . . . . .
H101 H 0.5882 0.7621 0.5238 0.0729 1.0000 Uiso R . . . . .
H122 H 0.7630 0.9241 0.5786 0.0740 1.0000 Uiso R . . . . .
H121 H 0.8432 0.8733 0.5124 0.0739 1.0000 Uiso R . . . . .
H132 H 0.8378 0.9917 0.4338 0.0748 1.0000 Uiso R . . . . .
H131 H 0.6827 0.9903 0.3934 0.0747 1.0000 Uiso R . . . . .
H141 H 0.7755 1.0149 0.1753 0.0768 1.0000 Uiso R . . . . .
H142 H 0.6415 1.0127 0.2047 0.0770 1.0000 Uiso R . . . . .
H181 H 0.7838 0.7872 -0.0017 0.0769 1.0000 Uiso R . . . . .
H182 H 0.8628 0.7183 0.0638 0.0768 1.0000 Uiso R . . . . .
H221 H 0.6228 0.6273 0.4128 0.0759 1.0000 Uiso R . . . . .
H222 H 0.6023 0.6300 0.2664 0.0756 1.0000 Uiso R . . . . .
H261 H 0.5223 0.9354 0.4280 0.0738 1.0000 Uiso R . . . . .
H262 H 0.4578 0.8596 0.4396 0.0740 1.0000 Uiso R . . . . .
H291 H 0.4400 0.9265 0.1364 0.0940 1.0000 Uiso R . . . . .
H292 H 0.3755 0.8899 0.2130 0.0940 1.0000 Uiso R . . . . .
H281 H 0.5758 0.9276 0.7955 0.0851 1.0000 Uiso R . . . . .
O31 O 0.2317(10) 0.8960(10) 0.2624(17) 0.0954 0.84(4) Uani . . P 1 1 .
O131 O 0.255(6) 0.926(5) 0.312(8) 0.0954 0.16(4) Uani . . P 1 2 .
O132 O 0.427(2) 0.5065(11) 0.3632(19) 0.0713 0.43(2) Uani . . P 2 2 .
O133 O 0.3884(15) 0.5114(8) 0.3931(14) 0.0713 0.57(2) Uani . . P 2 1 .
H1311 H 0.2200 0.9008 0.3687 0.1129 0.16(4) Uiso R . P 1 2 .
H311 H 0.2059 0.8792 0.3318 0.1129 0.84(4) Uiso R . P 1 1 .
H1321 H 0.4115 0.5574 0.3536 0.0848 0.43(2) Uiso R . P 2 2 .
H1331 H 0.3863 0.5617 0.3730 0.0848 0.57(2) Uiso R . P 2 1 .
H1332 H 0.4486 0.5054 0.4729 0.0848 0.57(2) Uiso R . P 2 1 .
H1322 H 0.4870 0.5005 0.4429 0.0848 0.43(2) Uiso R . P 2 2 .
H1312 H 0.2075 0.9571 0.2467 0.1129 0.16(4) Uiso R . P 1 2 .
H312 H 0.1779 0.9343 0.2198 0.1129 0.84(4) Uiso R . P 1 1 .

loop_
_atom_site_aniso_label
_atom_site_aniso_U_11
_atom_site_aniso_U_22
_atom_site_aniso_U_33
_atom_site_aniso_U_23
_atom_site_aniso_U_13
_atom_site_aniso_U_12
Eu1 0.0424(3) 0.0411(3) 0.0446(3) 0.00087(8) 0.01075(17) 0.00057(8)
N2 0.055(3) 0.058(3) 0.062(3) -0.001(2) 0.0156(19) -0.003(2)
C3 0.052(3) 0.056(4) 0.066(4) 0.001(2) 0.018(3) -0.005(2)
C4 0.059(3) 0.062(3) 0.070(3) 0.002(3) 0.022(3) 0.002(3)
N5 0.057(3) 0.058(3) 0.059(3) -0.000(2) 0.014(2) 0.003(2)
C6 0.053(3) 0.052(3) 0.065(4) 0.004(2) 0.013(3) 0.006(2)
C7 0.060(4) 0.053(3) 0.063(4) 0.001(2) 0.015(3) 0.003(2)
N8 0.060(3) 0.054(3) 0.059(3) 0.002(2) 0.015(2) 0.001(2)
C9 0.059(3) 0.061(3) 0.057(3) 0.007(2) 0.012(2) 0.003(3)
C10 0.061(3) 0.063(3) 0.059(3) 0.004(3) 0.016(2) 0.001(2)
N11 0.058(2) 0.057(3) 0.058(3) -0.001(2) 0.014(2) -0.002(2)
C12 0.061(3) 0.062(3) 0.058(3) -0.005(2) 0.013(3) -0.003(3)
C13 0.061(3) 0.059(3) 0.067(3) -0.005(2) 0.017(3) -0.003(2)
C14 0.067(3) 0.056(3) 0.071(4) 0.002(3) 0.024(3) -0.000(3)
C15 0.070(4) 0.054(3) 0.065(3) 0.004(2) 0.024(3) 0.005(3)
O16 0.133(5) 0.064(3) 0.065(3) 0.014(2) 0.033(3) 0.012(3)
O17 0.061(2) 0.066(2) 0.059(2) 0.0040(18) 0.0167(18) 0.0043(19)
C18 0.060(3) 0.069(4) 0.063(3) -0.004(3) 0.019(3) 0.005(3)
C19 0.058(3) 0.058(3) 0.060(3) -0.002(3) 0.013(2) 0.004(2)
O20 0.066(3) 0.075(3) 0.074(3) -0.020(3) 0.018(2) -0.002(2)
O21 0.056(2) 0.062(2) 0.061(2) -0.0027(18) 0.0112(17) 0.0045(17)
C22 0.063(3) 0.055(3) 0.072(4) 0.004(3) 0.019(3) -0.000(3)
C23 0.061(3) 0.054(3) 0.057(3) -0.002(2) 0.012(3) -0.007(3)
O24 0.068(3) 0.061(2) 0.081(3) 0.006(2) 0.026(2) -0.000(2)
O25 0.057(2) 0.055(2) 0.068(2) 0.0009(17) 0.0180(18) 0.0015(16)
C26 0.060(3) 0.062(3) 0.061(3) 0.000(2) 0.016(2) 0.002(2)
C27 0.064(3) 0.059(3) 0.067(4) 0.003(3) 0.019(3) 0.005(2)
C28 0.080(4) 0.064(3) 0.066(4) -0.007(3) 0.021(3) 0.004(3)
O29 0.062(2) 0.061(2) 0.065(2) 0.0061(18) 0.0213(19) 0.0064(18)
O31 0.070(4) 0.117(9) 0.107(9) 0.036(8) 0.038(5) 0.023(5)
O131 0.070(4) 0.117(9) 0.107(9) 0.036(8) 0.038(5) 0.023(5)
O132 0.079(8) 0.063(3) 0.071(7) -0.002(4) 0.020(4) -0.004(5)
O133 0.079(8) 0.063(3) 0.071(7) -0.002(4) 0.020(4) -0.004(5)

loop_
_atom_type_symbol
_atom_type_scat_dispersion_real
_atom_type_scat_dispersion_imag
_atom_type_scat_Cromer_Mann_a1
_atom_type_scat_Cromer_Mann_b1
_atom_type_scat_Cromer_Mann_a2
_atom_type_scat_Cromer_Mann_b2
_atom_type_scat_Cromer_Mann_a3
_atom_type_scat_Cromer_Mann_b3
_atom_type_scat_Cromer_Mann_a4
_atom_type_scat_Cromer_Mann_b4
_atom_type_scat_Cromer_Mann_c
_atom_type_scat_source
C 0.0181 0.0091 2.3100 20.8439 1.0200 10.2075 1.5886 0.5687 0.8650 51.6512 0.2156 'International Tables Vol C 4.2.6.8 and 6.1.1.4'
H 0.0000 0.0000 0.4930 10.5109 0.3229 26.1257 0.1402 3.1424 0.0408 57.7998 0.0030 'International Tables Vol C 4.2.6.8 and 6.1.1.4'
N 0.0311 0.0180 12.2126 0.0057 3.1322 9.8933 2.0125 28.9975 1.1663 0.5826 -11.5290 'International Tables Vol C 4.2.6.8 and 6.1.1.4'
O 0.0492 0.0322 3.0485 13.2771 2.2868 5.7011 1.5463 0.3239 0.8670 32.9089 0.2508 'International Tables Vol C 4.2.6.8 and 6.1.1.4'
Eu -8.9294 11.1857 24.6274 2.3879 19.0886 0.1942 13.7603 13.7546 2.9227 123.1740 2.5745 'International Tables Vol C 4.2.6.8 and 6.1.1.4'
K 0.3868 1.0657 8.2186 12.7949 7.4398 0.7748 1.0519 213.1870 0.8659 41.6841 1.4228 'International Tables Vol C 4.2.6.8 and 6.1.1.4'
F 0.0727 0.0534 3.5392 10.2825 2.6412 4.2944 1.5170 0.2615 1.0243 26.1476 0.2776 'International Tables Vol C 4.2.6.8 and 6.1.1.4'

loop_
_geom_angle_atom_site_label_1
_geom_angle_site_symmetry_1
_geom_angle_atom_site_label_2
_geom_angle_site_symmetry_2
_geom_angle_atom_site_label_3
_geom_angle_site_symmetry_3
_geom_angle
_geom_angle_publ_flag
N2 . Eu1 . N5 . 71.43(17) yes
N2 . Eu1 . N8 . 110.65(17) yes
N5 . Eu1 . N8 . 71.62(17) yes
N2 . Eu1 . N11 . 69.35(18) yes
N5 . Eu1 . N11 . 109.87(16) yes
N8 . Eu1 . N11 . 71.30(16) yes
N2 . Eu1 . O17 . 69.59(18) yes
N5 . Eu1 . O17 . 75.60(16) yes
N8 . Eu1 . O17 . 144.74(17) yes
N11 . Eu1 . O17 . 133.77(16) yes
N2 . Eu1 . O21 . 136.35(18) yes
N5 . Eu1 . O21 . 70.59(17) yes
N8 . Eu1 . O21 . 76.45(16) yes
N11 . Eu1 . O21 . 145.26(16) yes
O17 . Eu1 . O21 . 80.80(16) yes
N2 . Eu1 . O25 . 142.79(17) yes
N5 . Eu1 . O25 . 136.57(16) yes
N8 . Eu1 . O25 . 70.34(16) yes
N11 . Eu1 . O25 . 76.55(16) yes
O17 . Eu1 . O25 . 131.84(16) yes
N2 . Eu1 . O29 . 87.06(16) yes
N5 . Eu1 . O29 . 146.99(17) yes
N8 . Eu1 . O29 . 140.95(17) yes
N11 . Eu1 . O29 . 84.09(16) yes
O17 . Eu1 . O29 . 73.50(16) yes
O21 . Eu1 . O25 . 80.80(17) yes
O21 . Eu1 . O29 . 114.93(16) yes
O25 . Eu1 . O29 . 74.81(16) yes
Eu1 . N2 . C3 . 109.5(4) yes
Eu1 . N2 . C13 . 112.6(4) yes
C3 . N2 . C13 . 109.2(5) yes
Eu1 . N2 . C14 . 106.0(4) yes
C3 . N2 . C14 . 109.9(5) yes
C13 . N2 . C14 . 109.6(5) yes
N2 . C3 . C4 . 113.1(5) yes
N2 . C3 . H32 . 108.1 no
C4 . C3 . H32 . 108.7 no
N2 . C3 . H31 . 109.2 no
C4 . C3 . H31 . 108.7 no
H32 . C3 . H31 . 109.0 no
C3 . C4 . N5 . 111.1(5) yes
C3 . C4 . H41 . 108.9 no
N5 . C4 . H41 . 109.2 no
C3 . C4 . H42 . 109.4 no
N5 . C4 . H42 . 109.5 no
H41 . C4 . H42 . 108.7 no
C4 . N5 . Eu1 . 110.8(4) yes
C4 . N5 . C6 . 110.1(5) yes
Eu1 . N5 . C6 . 109.2(4) yes
C4 . N5 . C18 . 110.6(5) yes
Eu1 . N5 . C18 . 107.3(4) yes
C6 . N5 . C18 . 108.8(5) yes
N5 . C6 . C7 . 112.5(5) yes
N5 . C6 . H61 . 108.5 no
C7 . C6 . H61 . 109.5 no
N5 . C6 . H62 . 109.0 no
C7 . C6 . H62 . 107.9 no
H61 . C6 . H62 . 109.5 no
C6 . C7 . N8 . 110.9(5) yes
C6 . C7 . H71 . 110.2 no
N8 . C7 . H71 . 110.1 no
C6 . C7 . H72 . 107.8 no
N8 . C7 . H72 . 109.1 no
H71 . C7 . H72 . 108.6 no
C7 . N8 . Eu1 . 110.8(4) yes
C7 . N8 . C9 . 108.6(5) yes
Eu1 . N8 . C9 . 110.8(4) yes
C7 . N8 . C22 . 110.7(5) yes
Eu1 . N8 . C22 . 105.4(4) yes
C9 . N8 . C22 . 110.6(5) yes
N8 . C9 . C10 . 112.6(5) yes
N8 . C9 . H91 . 113.5 no
C10 . C9 . H91 . 111.9 no
N8 . C9 . H92 . 92.9 no
C10 . C9 . H92 . 101.1 no
H91 . C9 . H92 . 123.2 no
C9 . C10 . N11 . 111.9(5) yes
C9 . C10 . H102 . 108.6 no
N11 . C10 . H102 . 107.6 no
C9 . C10 . H101 . 110.4 no
N11 . C10 . H101 . 109.0 no
H102 . C10 . H101 . 109.3 no
C10 . N11 . Eu1 . 108.4(4) yes
C10 . N11 . C12 . 110.1(5) yes
Eu1 . N11 . C12 . 110.6(4) yes
C10 . N11 . C26 . 108.1(5) yes
Eu1 . N11 . C26 . 109.1(4) yes
C12 . N11 . C26 . 110.5(5) yes
N11 . C12 . C13 . 110.3(5) yes
N11 . C12 . H122 . 108.8 no
C13 . C12 . H122 . 109.0 no
N11 . C12 . H121 . 109.9 no
C13 . C12 . H121 . 109.4 no
H122 . C12 . H121 . 109.5 no
C12 . C13 . N2 . 111.2(5) yes
C12 . C13 . H132 . 109.1 no
N2 . C13 . H132 . 108.6 no
C12 . C13 . H131 . 109.8 no
N2 . C13 . H131 . 108.1 no
H132 . C13 . H131 . 110.0 no
N2 . C14 . C15 . 113.6(5) yes
N2 . C14 . H141 . 109.2 no
C15 . C14 . H141 . 107.5 no
N2 . C14 . H142 . 108.9 no
C15 . C14 . H142 . 108.1 no
H141 . C14 . H142 . 109.5 no
C14 . C15 . O16 . 115.6(6) yes
C14 . C15 . O17 . 117.4(6) yes
O16 . C15 . O17 . 127.0(7) yes
C15 . O17 . Eu1 . 123.3(4) yes
N5 . C18 . C19 . 113.0(5) yes
N5 . C18 . H181 . 108.2 no
C19 . C18 . H181 . 108.5 no
N5 . C18 . H182 . 109.5 no
C19 . C18 . H182 . 108.0 no
H181 . C18 . H182 . 109.6 no
C18 . C19 . O20 . 118.5(6) yes
C18 . C19 . O21 . 115.6(5) yes
O20 . C19 . O21 . 125.9(6) yes
C19 . O21 . Eu1 . 125.7(4) yes
N8 . C22 . C23 . 114.2(5) yes
N8 . C22 . H221 . 108.5 no
C23 . C22 . H221 . 109.2 no
N8 . C22 . H222 . 107.5 no
C23 . C22 . H222 . 107.3 no
H221 . C22 . H222 . 110.0 no
C22 . C23 . O24 . 119.0(6) yes
C22 . C23 . O25 . 116.2(6) yes
O24 . C23 . O25 . 124.7(7) yes
C23 . O25 . Eu1 . 123.7(4) yes
N11 . C26 . C27 . 112.4(5) yes
N11 . C26 . H261 . 107.9 no
C27 . C26 . H261 . 108.4 no
N11 . C26 . H262 . 109.8 no
C27 . C26 . H262 . 108.8 no
H261 . C26 . H262 . 109.5 no
C26 . C27 . C28 . 174.6(7) yes
C27 . C28 . H281 . 178.5 no
Eu1 . O29 . H291 . 112.4 no
Eu1 . O29 . H292 . 125.0 no
H291 . O29 . H292 . 117.3 no
H311 . O31 . H312 . 111.8 no
H1311 . O131 . H1312 . 125.6 no
H1321 . O132 . H1322 . 105.8 no
H1331 . O133 . H1332 . 107.5 no

loop_
_geom_bond_atom_site_label_1
_geom_bond_site_symmetry_1
_geom_bond_atom_site_label_2
_geom_bond_site_symmetry_2
_geom_bond_distance
_geom_bond_publ_flag
Eu1 . N2 . 2.527(5) yes
Eu1 . N5 . 2.508(5) yes
Eu1 . N8 . 2.519(5) yes
Eu1 . N11 . 2.581(5) yes
Eu1 . O17 . 2.272(4) yes
Eu1 . O21 . 2.227(4) yes
Eu1 . O25 . 2.232(4) yes
Eu1 . O29 . 2.263(4) yes
N2 . C3 . 1.496(7) yes
N2 . C13 . 1.483(9) yes
N2 . C14 . 1.482(9) yes
C3 . C4 . 1.503(10) yes
C3 . H32 . 0.964 no
C3 . H31 . 0.968 no
C4 . N5 . 1.475(9) yes
C4 . H41 . 0.976 no
C4 . H42 . 0.979 no
N5 . C6 . 1.505(8) yes
N5 . C18 . 1.488(8) yes
C6 . C7 . 1.500(10) yes
C6 . H61 . 0.981 no
C6 . H62 . 0.975 no
C7 . N8 . 1.489(9) yes
C7 . H71 . 0.970 no
C7 . H72 . 0.969 no
N8 . C9 . 1.500(8) yes
N8 . C22 . 1.480(8) yes
C9 . C10 . 1.506(9) yes
C9 . H91 . 0.954 no
C9 . H92 . 0.962 no
C10 . N11 . 1.495(8) yes
C10 . H102 . 0.972 no
C10 . H101 . 0.975 no
N11 . C12 . 1.473(8) yes
N11 . C26 . 1.493(8) yes
C12 . C13 . 1.520(10) yes
C12 . H122 . 0.978 no
C12 . H121 . 0.974 no
C13 . H132 . 0.985 no
C13 . H131 . 0.975 no
C14 . C15 . 1.524(10) yes
C14 . H141 . 0.961 no
C14 . H142 . 0.966 no
C15 . O16 . 1.232(8) yes
C15 . O17 . 1.263(8) yes
C18 . C19 . 1.549(10) yes
C18 . H181 . 0.968 no
C18 . H182 . 0.975 no
C19 . O20 . 1.215(9) yes
C19 . O21 . 1.276(8) yes
C22 . C23 . 1.524(10) yes
C22 . H221 . 0.970 no
C22 . H222 . 0.975 no
C23 . O24 . 1.232(8) yes
C23 . O25 . 1.289(8) yes
C26 . C27 . 1.463(9) yes
C26 . H261 . 0.962 no
C26 . H262 . 0.973 no
C27 . C28 . 1.180(10) yes
C28 . H281 . 0.936 no
O29 . H291 . 0.828 no
O29 . H292 . 0.835 no
O31 . H311 . 0.950 no
O31 . H312 . 0.950 no
O131 . H1311 . 0.950 no
O131 . H1312 . 0.950 no
O132 . H1321 . 0.950 no
O132 . H1322 . 0.950 no
O133 . H1331 . 0.950 no
O133 . H1332 . 0.950 no

loop_
_geom_hbond_atom_site_label_D
_geom_hbond_site_symmetry_D
_geom_hbond_atom_site_label_H
_geom_hbond_site_symmetry_H
_geom_hbond_atom_site_label_A
_geom_hbond_site_symmetry_A
_geom_hbond_angle_DHA
_geom_hbond_distance_DH
_geom_hbond_distance_HA
_geom_hbond_distance_DA
_geom_hbond_publ_flag
C3 . H31 . O20 3_565 135 0.97 2.43 3.192(10) yes
C4 . H42 . C15 . 120 0.98 2.57 3.175(10) yes
C6 . H61 . O21 3_565 147 0.98 2.60 3.461(10) yes
C7 . H72 . C19 . 123 0.97 2.50 3.142(10) yes
C9 . H91 . O21 3_565 168 0.95 2.47 3.412(10) yes
C18 . H181 . O24 3_564 147 0.97 2.59 3.444(10) yes
C26 . H262 . O25 . 121 0.97 2.58 3.191(10) yes
O29 . H291 . O16 2_675 151 0.83 1.95 2.703(10) yes
O29 . H292 . O31 . 166 0.84 1.79 2.611(10) yes
O29 . H292 . O131 . 145 0.84 2.05 2.775(10) yes
C28 . H281 . O16 1_556 156 0.94 2.16 3.043(10) yes
O131 . H1311 . O20 3_465 175 0.95 1.80 2.742(10) yes
O31 . H311 . O20 3_465 179 0.95 1.87 2.817(10) yes
O131 . H311 . O20 3_465 136 1.07 1.87 2.742(10) yes
O132 . H1321 . O24 . 180 0.95 1.82 2.768(10) yes
O133 . H1321 . O24 . 144 1.02 1.82 2.708(10) yes
O132 . H1331 . O24 . 147 1.12 1.76 2.768(10) yes
O133 . H1331 . O24 . 180 0.95 1.76 2.708(10) yes
O132 . H1332 . O132 2_666 149 1.18 1.96 3.033(10) yes
O133 . H1332 . O132 2_666 180 0.95 1.96 2.906(10) yes
O132 . H1332 . O133 2_666 131 1.18 1.99 2.906(10) yes
O133 . H1332 . O133 2_666 162 0.95 1.99 2.904(10) yes
O132 . H1322 . O132 2_666 163 0.95 2.11 3.033(10) yes
O133 . H1322 . O132 2_666 129 1.07 2.11 2.906(10) yes
O132 . H1322 . O133 2_666 180 0.95 1.96 2.906(10) yes
O133 . H1322 . O133 2_666 146 1.07 1.96 2.904(10) yes
O31 . H1312 . O132 4_555 133 1.16 1.85 2.770(10) yes
O131 . H1312 . O132 4_555 162 0.95 1.85 2.771(10) yes
O31 . H1312 . O133 4_555 133 1.16 1.90 2.817(10) yes
O131 . H1312 . O133 4_555 175 0.95 1.90 2.845(10) yes
O31 . H312 . O132 4_555 179 0.95 1.82 2.770(10) yes
O131 . H312 . O132 4_555 138 1.13 1.82 2.771(10) yes
O31 . H312 . O133 4_555 161 0.95 1.90 2.817(10) yes
O131 . H312 . O133 4_555 138 1.13 1.90 2.845(10) yes
